data_4510217
loop_
_publ_author_name
'Pathak, Rakesh K.'
'Marrache, Sean'
'Harn, Donald A.'
'Dhar, Shanta'

_publ_section_title
;
 Mito-DCA: A Mitochondria Targeted Molecular Scaffold for Efficacious
 Delivery of Metabolic Modulator Dichloroacetate.
;
_journal_issue 5
_journal_name_full 'ACS chemical biology'
_journal_page_first 1178
_journal_page_last 1187
_journal_paper_doi 10.1021/cb400944y
_journal_volume 9
_journal_year 2014
_chemical_formula_sum 'C38 H45 Br Cl6 N O8 P'
_chemical_formula_weight 967.33
_chemical_name_systematic
; 
 ? 
;
_space_group_IT_number 29
_symmetry_cell_setting Orthorhombic
_symmetry_space_group_name_Hall 'P 2c -2ac'
_symmetry_space_group_name_H-M 'P c a 21'
_atom_sites_solution_hydrogens geom
_atom_sites_solution_primary direct
_atom_sites_solution_secondary difmap
_audit_creation_method SHELXL-97
_cell_angle_alpha 90.00
_cell_angle_beta 90.00
_cell_angle_gamma 90.00
_cell_formula_units_Z 4
_cell_length_a 24.304(3)
_cell_length_b 13.1642(19)
_cell_length_c 14.231(2)
_cell_measurement_reflns_used 4685
_cell_measurement_temperature 100(2)
_cell_measurement_theta_max 19.28
_cell_measurement_theta_min 2.28
_cell_volume 4553.3(11)
_computing_cell_refinement 'Bruker SAINT'
_computing_data_collection 'Bruker APEX2'
_computing_data_reduction 'Bruker SAINT'
_computing_molecular_graphics 'Bruker SHELXTL'
_computing_publication_material 'Bruker SHELXTL'
_computing_structure_refinement 'SHELXL-97 (Sheldrick, 2008)'
_computing_structure_solution 'SHELXS-97 (Sheldrick, 2008)'
_diffrn_ambient_temperature 100(2)
_diffrn_measured_fraction_theta_full 0.999
_diffrn_measured_fraction_theta_max 0.999
_diffrn_measurement_device_type 'Bruker SMART APEX-II CCD'
_diffrn_measurement_method 'OMEGA SCAN'
_diffrn_radiation_monochromator graphite
_diffrn_radiation_source 'fine-focus sealed tube'
_diffrn_radiation_type MoK\a
_diffrn_radiation_wavelength 0.71073
_diffrn_reflns_av_R_equivalents 0.1566
_diffrn_reflns_av_sigmaI/netI 0.1166
_diffrn_reflns_limit_h_max 29
_diffrn_reflns_limit_h_min -29
_diffrn_reflns_limit_k_max 16
_diffrn_reflns_limit_k_min -16
_diffrn_reflns_limit_l_max 17
_diffrn_reflns_limit_l_min -17
_diffrn_reflns_number 49524
_diffrn_reflns_theta_full 25.68
_diffrn_reflns_theta_max 25.68
_diffrn_reflns_theta_min 2.28
_exptl_absorpt_coefficient_mu 1.337
_exptl_absorpt_correction_T_max 0.9610
_exptl_absorpt_correction_T_min 0.7396
_exptl_absorpt_correction_type multi-scan
_exptl_absorpt_process_details 'Bruker SADABS'
_exptl_crystal_colour colorless
_exptl_crystal_density_diffrn 1.411
_exptl_crystal_density_method 'not measured'
_exptl_crystal_description plate
_exptl_crystal_F_000 1984
_exptl_crystal_size_max 0.24
_exptl_crystal_size_mid 0.20
_exptl_crystal_size_min 0.03
_refine_diff_density_max 0.523
_refine_diff_density_min -0.495
_refine_diff_density_rms 0.083
_refine_ls_abs_structure_details 'Flack H D (1983), Acta Cryst. A39, 876-881'
_refine_ls_abs_structure_Flack 0.014(12)
_refine_ls_extinction_method none
_refine_ls_goodness_of_fit_ref 1.002
_refine_ls_hydrogen_treatment constr
_refine_ls_matrix_type full
_refine_ls_number_parameters 525
_refine_ls_number_reflns 8640
_refine_ls_number_restraints 25
_refine_ls_restrained_S_all 1.002
_refine_ls_R_factor_all 0.1251
_refine_ls_R_factor_gt 0.0629
_refine_ls_shift/su_max 0.001
_refine_ls_shift/su_mean 0.000
_refine_ls_structure_factor_coef Fsqd
_refine_ls_weighting_details 'calc w=1/[\s^2^(Fo^2^)+(0.0731P)^2^+0.0000P] where P=(Fo^2^+2Fc^2^)/3'
_refine_ls_weighting_scheme calc
_refine_ls_wR_factor_gt 0.1289
_refine_ls_wR_factor_ref 0.1556
_reflns_number_gt 5374
_reflns_number_total 8640
_reflns_threshold_expression >2sigma(I)
_cod_data_source_file cb400944y_si_002.cif
_cod_data_source_block j1
_cod_depositor_comments 'Adding full bibliography for 4510217.cif.'
_cod_original_sg_symbol_H-M Pca2(1)
_cod_database_code 4510217

loop_
_symmetry_equiv_pos_as_xyz
'x, y, z'
'-x, -y, z+1/2'
'x+1/2, -y, z'
'-x+1/2, y, z+1/2'

loop_
_atom_site_label
_atom_site_type_symbol
_atom_site_fract_x
_atom_site_fract_y
_atom_site_fract_z
_atom_site_U_iso_or_equiv
_atom_site_adp_type
_atom_site_occupancy
_atom_site_symmetry_multiplicity
_atom_site_calc_flag
_atom_site_refinement_flags
_atom_site_disorder_assembly
_atom_site_disorder_group
Br1 Br 0.17894(3) 0.30337(6) 0.31544(6) 0.0387(2) Uani 1 1 d . . .
P1 P 0.50105(7) 0.41915(14) 0.71427(13) 0.0282(4) Uani 1 1 d . . .
N1 N 0.3028(2) 0.2041(4) 0.2274(4) 0.0290(14) Uani 1 1 d . . .
H1C H 0.2711 0.1998 0.2569 0.035 Uiso 1 1 calc R . .
O1 O 0.39495(19) 0.2076(4) 0.2442(3) 0.0370(12) Uani 1 1 d . . .
O2 O 0.32846(18) 0.0901(4) -0.0040(4) 0.0365(13) Uani 1 1 d . . .
O3 O 0.4152(2) 0.1015(4) -0.0591(4) 0.0476(14) Uani 1 1 d . . .
O4 O 0.23565(18) 0.0660(4) 0.1235(4) 0.0399(13) Uani 1 1 d . A .
O5 O 0.2026(12) 0.0264(13) -0.0204(13) 0.080(7) Uani 0.73(5) 1 d PDU A 1
O5' O 0.1763(19) 0.029(4) 0.013(4) 0.079(15) Uani 0.27(5) 1 d PDU A 2
O6 O 0.28001(19) 0.3790(4) 0.1142(4) 0.0365(12) Uani 1 1 d . . .
O7 O 0.34048(18) 0.4381(4) 0.2228(4) 0.0349(12) Uani 1 1 d . . .
Cl1 Cl 0.38994(9) 0.04159(18) -0.25240(16) 0.0570(6) Uani 1 1 d . . .
Cl2 Cl 0.31601(11) -0.0821(2) -0.13915(18) 0.0735(8) Uani 1 1 d . . .
Cl3 Cl 0.27930(19) -0.1376(3) 0.1394(4) 0.0843(16) Uani 0.820(9) 1 d PDU A 1
Cl4 Cl 0.1921(2) -0.1901(3) 0.0132(4) 0.124(3) Uani 0.820(9) 1 d PDU A 1
Cl3' Cl 0.2741(10) -0.1584(16) 0.074(3) 0.128(12) Uani 0.180(9) 1 d PDU A 2
Cl4' Cl 0.1515(7) -0.1728(13) 0.0857(15) 0.090(7) Uani 0.180(9) 1 d PDU A 2
Cl5 Cl 0.27010(8) 0.59904(16) 0.29658(18) 0.0552(6) Uani 1 1 d . . .
Cl6 Cl 0.21983(8) 0.57036(18) 0.11321(16) 0.0552(6) Uani 1 1 d . . .
C1 C 0.4499(3) 0.3340(5) 0.6684(5) 0.0297(17) Uani 1 1 d . . .
H1A H 0.4647 0.2639 0.6681 0.036 Uiso 1 1 calc R . .
H1B H 0.4171 0.3353 0.7094 0.036 Uiso 1 1 calc R . .
C2 C 0.4334(3) 0.3646(6) 0.5676(5) 0.0342(18) Uani 1 1 d . . .
H2A H 0.4209 0.4362 0.5673 0.041 Uiso 1 1 calc R . .
H2B H 0.4658 0.3592 0.5258 0.041 Uiso 1 1 calc R . .
C3 C 0.3875(3) 0.2966(6) 0.5306(5) 0.040(2) Uani 1 1 d . . .
H3A H 0.3520 0.3176 0.5586 0.048 Uiso 1 1 calc R . .
H3B H 0.3947 0.2253 0.5492 0.048 Uiso 1 1 calc R . .
C4 C 0.3841(3) 0.3039(6) 0.4239(5) 0.0383(19) Uani 1 1 d . . .
H4A H 0.4200 0.2847 0.3964 0.046 Uiso 1 1 calc R . .
H4B H 0.3764 0.3752 0.4059 0.046 Uiso 1 1 calc R . .
C5 C 0.3393(3) 0.2352(6) 0.3833(5) 0.0346(19) Uani 1 1 d . . .
H5A H 0.3388 0.1701 0.4180 0.041 Uiso 1 1 calc R . .
H5B H 0.3029 0.2681 0.3913 0.041 Uiso 1 1 calc R . .
C6 C 0.3493(3) 0.2147(6) 0.2796(5) 0.0346(19) Uani 1 1 d . . .
C7 C 0.3029(3) 0.1994(5) 0.1249(5) 0.0274(16) Uani 1 1 d . . .
C8 C 0.3448(3) 0.1205(6) 0.0896(6) 0.040(2) Uani 1 1 d . . .
H8A H 0.3822 0.1504 0.0882 0.048 Uiso 1 1 calc R . .
H8B H 0.3453 0.0608 0.1320 0.048 Uiso 1 1 calc R . .
C9 C 0.3674(3) 0.0831(6) -0.0693(6) 0.0376(19) Uani 1 1 d . . .
C10 C 0.3419(3) 0.0419(6) -0.1589(5) 0.043(2) Uani 1 1 d . . .
H10 H 0.3105 0.0869 -0.1768 0.052 Uiso 1 1 calc R . .
C11 C 0.2443(3) 0.1688(6) 0.0937(5) 0.035(2) Uani 1 1 d . . .
H11A H 0.2167 0.2141 0.1230 0.042 Uiso 1 1 calc R . .
H11B H 0.2408 0.1740 0.0246 0.042 Uiso 1 1 calc R . .
C12 C 0.2135(4) 0.0032(6) 0.0628(8) 0.057(3) Uani 1 1 d D . .
C13 C 0.2123(3) -0.1023(7) 0.1040(8) 0.069(3) Uani 1 1 d D A .
H13 H 0.1862 -0.1056 0.1582 0.083 Uiso 1 1 calc R B 1
C14 C 0.3187(3) 0.3011(6) 0.0829(5) 0.0373(18) Uani 1 1 d . . .
H14A H 0.3565 0.3195 0.1028 0.045 Uiso 1 1 calc R . .
H14B H 0.3182 0.2966 0.0135 0.045 Uiso 1 1 calc R . .
C15 C 0.2959(3) 0.4409(6) 0.1834(5) 0.0338(18) Uani 1 1 d . . .
C16 C 0.2499(3) 0.5084(5) 0.2129(5) 0.0337(17) Uani 1 1 d . . .
H16 H 0.2209 0.4648 0.2422 0.040 Uiso 1 1 calc R . .
C17 C 0.4717(3) 0.5424(5) 0.7341(5) 0.0276(16) Uani 1 1 d . . .
C18 C 0.4154(3) 0.5538(6) 0.7435(5) 0.0379(19) Uani 1 1 d . . .
H18 H 0.3917 0.4971 0.7359 0.045 Uiso 1 1 calc R . .
C19 C 0.3934(3) 0.6508(6) 0.7646(5) 0.038(2) Uani 1 1 d . . .
H19 H 0.3549 0.6588 0.7730 0.046 Uiso 1 1 calc R . .
C20 C 0.4272(3) 0.7324(7) 0.7727(5) 0.040(2) Uani 1 1 d . . .
H20 H 0.4120 0.7972 0.7867 0.048 Uiso 1 1 calc R . .
C21 C 0.4845(3) 0.7228(6) 0.7608(6) 0.0385(19) Uani 1 1 d . . .
H21 H 0.5079 0.7804 0.7649 0.046 Uiso 1 1 calc R . .
C22 C 0.5061(3) 0.6263(6) 0.7428(5) 0.0341(18) Uani 1 1 d . . .
H22 H 0.5447 0.6179 0.7364 0.041 Uiso 1 1 calc R . .
C23 C 0.5263(2) 0.3714(5) 0.8237(5) 0.0269(15) Uani 1 1 d . . .
C24 C 0.5760(3) 0.4090(6) 0.8596(5) 0.0348(18) Uani 1 1 d . . .
H24 H 0.5977 0.4547 0.8237 0.042 Uiso 1 1 calc R . .
C25 C 0.5931(3) 0.3785(6) 0.9490(6) 0.0378(19) Uani 1 1 d . . .
H25 H 0.6266 0.4039 0.9744 0.045 Uiso 1 1 calc R . .
C26 C 0.5620(3) 0.3123(6) 0.9996(5) 0.043(2) Uani 1 1 d . . .
H26 H 0.5743 0.2917 1.0600 0.052 Uiso 1 1 calc R . .
C27 C 0.5125(3) 0.2739(6) 0.9655(5) 0.0373(19) Uani 1 1 d . . .
H27 H 0.4913 0.2276 1.0017 0.045 Uiso 1 1 calc R . .
C28 C 0.4949(3) 0.3050(6) 0.8771(5) 0.0345(18) Uani 1 1 d . . .
H28 H 0.4609 0.2806 0.8531 0.041 Uiso 1 1 calc R . .
C29 C 0.5559(3) 0.4286(5) 0.6317(5) 0.0307(17) Uani 1 1 d . . .
C30 C 0.5564(3) 0.5041(6) 0.5626(5) 0.0318(18) Uani 1 1 d . . .
H30 H 0.5281 0.5540 0.5612 0.038 Uiso 1 1 calc R . .
C31 C 0.5980(3) 0.5062(6) 0.4961(5) 0.0357(19) Uani 1 1 d . . .
H31 H 0.5983 0.5580 0.4496 0.043 Uiso 1 1 calc R . .
C32 C 0.6380(3) 0.4356(7) 0.4967(6) 0.042(2) Uani 1 1 d . . .
H32 H 0.6664 0.4386 0.4509 0.051 Uiso 1 1 calc R . .
C33 C 0.6385(3) 0.3590(7) 0.5626(6) 0.048(2) Uani 1 1 d . . .
H33 H 0.6670 0.3095 0.5619 0.058 Uiso 1 1 calc R . .
C34 C 0.5973(3) 0.3545(6) 0.6300(6) 0.0390(19) Uani 1 1 d . . .
H34 H 0.5971 0.3012 0.6750 0.047 Uiso 1 1 calc R . .
C35 C 0.5253(7) 0.1259(11) 0.5031(11) 0.144(7) Uani 1 1 d . . .
H35A H 0.5042 0.1005 0.4494 0.217 Uiso 1 1 calc R . .
H35B H 0.5646 0.1263 0.4873 0.217 Uiso 1 1 calc R . .
H35C H 0.5134 0.1951 0.5182 0.217 Uiso 1 1 calc R . .
C36 C 0.5160(12) 0.0593(18) 0.5853(14) 0.243(13) Uani 1 1 d . . .
H36A H 0.5287 -0.0108 0.5722 0.292 Uiso 1 1 calc R . .
H36B H 0.4766 0.0575 0.6023 0.292 Uiso 1 1 calc R . .
O8 O 0.5537(8) 0.1128(9) 0.6718(13) 0.231(8) Uani 1 1 d . . .
C37 C 0.5528(6) 0.0581(14) 0.7560(11) 0.131(6) Uani 1 1 d . . .
H37A H 0.5186 0.0726 0.7912 0.157 Uiso 1 1 calc R . .
H37B H 0.5545 -0.0158 0.7432 0.157 Uiso 1 1 calc R . .
C38 C 0.5990(5) 0.0890(9) 0.8083(11) 0.098(4) Uani 1 1 d . . .
H38A H 0.5999 0.0521 0.8681 0.147 Uiso 1 1 calc R . .
H38B H 0.5967 0.1621 0.8207 0.147 Uiso 1 1 calc R . .
H38C H 0.6326 0.0744 0.7727 0.147 Uiso 1 1 calc R . .

loop_
_atom_site_aniso_label
_atom_site_aniso_U_11
_atom_site_aniso_U_22
_atom_site_aniso_U_33
_atom_site_aniso_U_23
_atom_site_aniso_U_13
_atom_site_aniso_U_12
Br1 0.0267(3) 0.0534(5) 0.0360(4) -0.0015(5) 0.0045(4) -0.0046(3)
P1 0.0206(9) 0.0381(11) 0.0257(10) 0.0007(9) -0.0026(8) -0.0052(8)
N1 0.014(3) 0.047(4) 0.026(3) 0.001(3) 0.001(2) -0.003(3)
O1 0.023(3) 0.059(4) 0.029(3) -0.003(3) 0.001(2) -0.003(2)
O2 0.025(3) 0.050(3) 0.034(3) -0.014(3) 0.001(2) -0.002(2)
O3 0.025(3) 0.072(4) 0.046(4) -0.001(3) -0.001(3) 0.000(3)
O4 0.030(3) 0.041(3) 0.049(3) -0.002(3) -0.007(3) -0.013(2)
O5 0.112(16) 0.040(6) 0.086(12) -0.016(8) -0.068(11) 0.008(8)
O5' 0.13(4) 0.08(2) 0.03(2) 0.021(17) -0.04(2) -0.01(3)
O6 0.033(3) 0.041(3) 0.035(3) -0.003(3) -0.005(2) 0.005(2)
O7 0.026(3) 0.040(3) 0.038(3) -0.004(3) -0.002(2) 0.000(2)
Cl1 0.0446(12) 0.0779(17) 0.0483(13) -0.0104(12) 0.0112(10) 0.0056(11)
Cl2 0.0897(19) 0.0643(16) 0.0664(16) -0.0295(13) 0.0270(14) -0.0284(14)
Cl3 0.097(3) 0.044(2) 0.111(4) -0.006(2) -0.027(3) 0.0175(18)
Cl4 0.154(5) 0.043(2) 0.175(6) 0.001(2) -0.101(5) -0.029(2)
Cl3' 0.131(19) 0.068(13) 0.19(3) 0.001(16) 0.12(2) -0.015(12)
Cl4' 0.076(12) 0.078(12) 0.115(16) 0.028(10) 0.017(11) -0.013(9)
Cl5 0.0349(10) 0.0569(13) 0.0737(18) -0.0271(12) -0.0009(11) 0.0052(9)
Cl6 0.0375(11) 0.0744(15) 0.0538(14) 0.0172(12) 0.0041(10) 0.0218(11)
C1 0.033(4) 0.032(4) 0.024(4) 0.000(3) -0.005(3) -0.008(3)
C2 0.032(4) 0.050(5) 0.021(4) 0.000(4) -0.003(3) -0.012(4)
C3 0.036(4) 0.058(5) 0.025(4) 0.002(4) -0.008(3) -0.017(4)
C4 0.038(4) 0.055(5) 0.022(4) 0.009(4) -0.008(3) -0.018(4)
C5 0.033(4) 0.050(5) 0.021(4) 0.008(4) -0.004(3) -0.007(4)
C6 0.035(4) 0.039(5) 0.030(4) 0.005(4) -0.015(3) -0.008(4)
C7 0.018(3) 0.034(4) 0.030(4) 0.001(4) 0.000(3) 0.002(3)
C8 0.026(4) 0.051(5) 0.042(5) -0.008(4) -0.003(4) 0.006(3)
C9 0.035(5) 0.032(4) 0.045(5) 0.000(4) -0.003(4) 0.004(4)
C10 0.031(4) 0.053(5) 0.046(6) -0.015(4) 0.012(3) 0.000(4)
C11 0.023(4) 0.043(5) 0.038(5) -0.006(3) -0.007(4) 0.006(3)
C12 0.051(6) 0.028(5) 0.092(8) -0.003(5) -0.032(6) 0.002(4)
C13 0.055(6) 0.059(7) 0.093(8) -0.002(6) -0.020(6) -0.001(5)
C14 0.042(4) 0.048(5) 0.022(4) -0.006(4) 0.001(3) 0.006(4)
C15 0.032(4) 0.039(5) 0.030(4) 0.005(4) 0.003(3) -0.004(4)
C16 0.029(4) 0.035(4) 0.038(4) 0.002(4) -0.002(3) 0.004(3)
C17 0.024(4) 0.044(4) 0.015(4) 0.001(3) -0.008(3) 0.005(3)
C18 0.023(4) 0.059(6) 0.032(4) -0.003(4) -0.007(3) -0.011(4)
C19 0.019(4) 0.058(5) 0.037(5) -0.003(4) -0.006(3) 0.006(4)
C20 0.025(4) 0.048(5) 0.047(5) -0.004(4) 0.003(3) 0.007(4)
C21 0.030(4) 0.040(5) 0.046(5) -0.002(4) 0.003(4) -0.004(3)
C22 0.016(3) 0.051(5) 0.035(5) -0.003(4) -0.005(3) -0.008(3)
C23 0.026(3) 0.033(4) 0.022(4) -0.005(4) -0.001(4) 0.002(3)
C24 0.028(4) 0.047(5) 0.029(4) 0.009(4) -0.012(3) -0.007(3)
C25 0.037(4) 0.040(5) 0.037(5) 0.003(4) -0.011(4) -0.006(4)
C26 0.045(5) 0.059(6) 0.026(4) 0.003(4) -0.003(4) 0.001(4)
C27 0.039(4) 0.053(5) 0.020(4) 0.003(4) 0.001(3) -0.003(4)
C28 0.036(4) 0.041(5) 0.026(4) 0.006(4) -0.001(3) -0.002(4)
C29 0.026(4) 0.034(4) 0.033(4) -0.005(4) 0.000(3) -0.007(3)
C30 0.021(4) 0.041(5) 0.034(4) -0.005(4) -0.007(3) -0.001(3)
C31 0.020(4) 0.066(6) 0.021(4) 0.009(4) -0.004(3) -0.010(4)
C32 0.025(4) 0.069(6) 0.032(5) 0.002(4) 0.000(3) -0.002(4)
C33 0.033(5) 0.061(6) 0.049(5) -0.006(5) 0.002(4) 0.012(4)
C34 0.036(4) 0.046(5) 0.035(5) 0.001(4) 0.001(4) 0.003(4)
C35 0.217(19) 0.106(12) 0.110(13) 0.029(10) 0.045(13) 0.055(12)
C36 0.37(4) 0.26(3) 0.093(15) -0.033(18) 0.14(2) -0.01(3)
O8 0.40(2) 0.109(10) 0.188(16) 0.090(10) 0.039(15) -0.006(11)
C37 0.117(12) 0.185(17) 0.091(11) 0.004(12) 0.000(10) 0.028(12)
C38 0.101(9) 0.096(9) 0.097(9) -0.014(9) 0.007(9) 0.029(7)

loop_
_atom_type_symbol
_atom_type_description
_atom_type_scat_dispersion_real
_atom_type_scat_dispersion_imag
_atom_type_scat_source
C C 0.0033 0.0016 'International Tables Vol C Tables 4.2.6.8 and 6.1.1.4'
H H 0.0000 0.0000 'International Tables Vol C Tables 4.2.6.8 and 6.1.1.4'
N N 0.0061 0.0033 'International Tables Vol C Tables 4.2.6.8 and 6.1.1.4'
O O 0.0106 0.0060 'International Tables Vol C Tables 4.2.6.8 and 6.1.1.4'
P P 0.1023 0.0942 'International Tables Vol C Tables 4.2.6.8 and 6.1.1.4'
Cl Cl 0.1484 0.1585 'International Tables Vol C Tables 4.2.6.8 and 6.1.1.4'
Br Br -0.2901 2.4595 'International Tables Vol C Tables 4.2.6.8 and 6.1.1.4'

loop_
_geom_angle_atom_site_label_1
_geom_angle_atom_site_label_2
_geom_angle_atom_site_label_3
_geom_angle
C29 P1 C23 110.0(3)
C29 P1 C1 108.7(3)
C23 P1 C1 109.5(3)
C29 P1 C17 109.8(3)
C23 P1 C17 108.5(3)
C1 P1 C17 110.3(3)
C6 N1 C7 123.3(6)
C9 O2 C8 117.9(5)
C12 O4 C11 117.4(6)
C15 O6 C14 117.8(5)
C2 C1 P1 110.8(5)
C3 C2 C1 111.0(6)
C2 C3 C4 110.3(6)
C3 C4 C5 112.2(6)
C6 C5 C4 111.0(6)
O1 C6 N1 121.4(7)
O1 C6 C5 124.0(6)
N1 C6 C5 114.6(7)
N1 C7 C14 110.9(6)
N1 C7 C11 107.2(5)
C14 C7 C11 110.5(6)
N1 C7 C8 110.8(6)
C14 C7 C8 107.4(6)
C11 C7 C8 109.9(6)
O2 C8 C7 107.8(6)
O3 C9 O2 126.3(7)
O3 C9 C10 124.7(7)
O2 C9 C10 108.8(6)
C9 C10 Cl1 111.4(5)
C9 C10 Cl2 109.9(6)
Cl1 C10 Cl2 110.6(4)
O4 C11 C7 107.2(5)
O5' C12 O5 38(2)
O5' C12 O4 121(3)
O5 C12 O4 123.8(11)
O5' C12 C13 119(3)
O5 C12 C13 126.1(11)
O4 C12 C13 109.4(8)
C12 C13 Cl3' 106.3(10)
C12 C13 Cl4' 116.4(8)
Cl3' C13 Cl4' 117.8(12)
C12 C13 Cl3 109.6(6)
Cl3' C13 Cl3 32.5(13)
Cl4' C13 Cl3 132.5(8)
C12 C13 Cl4 108.5(7)
Cl3' C13 Cl4 77.6(14)
Cl4' C13 Cl4 47.8(7)
Cl3 C13 Cl4 106.6(5)
O6 C14 C7 109.7(6)
O7 C15 O6 125.3(7)
O7 C15 C16 123.7(7)
O6 C15 C16 110.8(6)
C15 C16 Cl5 112.7(5)
C15 C16 Cl6 110.8(5)
Cl5 C16 Cl6 110.0(4)
C18 C17 C22 120.0(7)
C18 C17 P1 120.4(6)
C22 C17 P1 119.5(5)
C17 C18 C19 119.5(7)
C20 C19 C18 120.2(7)
C19 C20 C21 121.1(8)
C22 C21 C20 118.4(7)
C17 C22 C21 120.8(6)
C28 C23 C24 119.8(7)
C28 C23 P1 120.7(5)
C24 C23 P1 119.3(5)
C25 C24 C23 119.2(7)
C26 C25 C24 120.0(7)
C25 C26 C27 122.0(7)
C26 C27 C28 118.3(7)
C23 C28 C27 120.8(7)
C34 C29 C30 118.4(7)
C34 C29 P1 120.0(6)
C30 C29 P1 121.4(5)
C31 C30 C29 120.0(7)
C32 C31 C30 120.7(7)
C31 C32 C33 121.2(7)
C32 C33 C34 119.6(8)
C33 C34 C29 120.1(8)
C35 C36 O8 104.3(18)
C37 O8 C36 113.7(14)
C38 C37 O8 106.9(17)

loop_
_geom_bond_atom_site_label_1
_geom_bond_atom_site_label_2
_geom_bond_distance
P1 C29 1.780(7)
P1 C23 1.788(8)
P1 C1 1.796(7)
P1 C17 1.795(7)
N1 C6 1.358(9)
N1 C7 1.460(9)
O1 C6 1.222(9)
O2 C9 1.329(9)
O2 C8 1.447(9)
O3 C9 1.198(8)
O4 C12 1.312(10)
O4 C11 1.432(8)
O5 C12 1.251(15)
O5' C12 1.202(19)
O6 C15 1.336(9)
O6 C14 1.461(8)
O7 C15 1.220(8)
Cl1 C10 1.769(7)
Cl2 C10 1.772(8)
Cl3 C13 1.767(9)
Cl4 C13 1.801(10)
Cl3' C13 1.728(15)
Cl4' C13 1.763(14)
Cl5 C16 1.756(8)
Cl6 C16 1.793(7)
C1 C2 1.543(10)
C2 C3 1.524(9)
C3 C4 1.525(10)
C4 C5 1.529(10)
C5 C6 1.519(11)
C7 C14 1.516(10)
C7 C11 1.547(9)
C7 C8 1.539(10)
C9 C10 1.518(11)
C12 C13 1.507(13)
C15 C16 1.489(10)
C17 C18 1.382(9)
C17 C22 1.390(9)
C18 C19 1.416(11)
C19 C20 1.358(11)
C20 C21 1.408(10)
C21 C22 1.398(10)
C23 C28 1.387(10)
C23 C24 1.402(9)
C24 C25 1.398(10)
C25 C26 1.360(11)
C26 C27 1.391(10)
C27 C28 1.391(10)
C29 C34 1.401(10)
C29 C30 1.400(10)
C30 C31 1.385(10)
C31 C32 1.345(11)
C32 C33 1.376(12)
C33 C34 1.389(11)
C35 C36 1.48(2)
C36 O8 1.69(3)
O8 C37 1.398(17)
C37 C38 1.407(17)
